data_4315244
loop_
_publ_author_name
'Elena V. Mutseneck'
'Susanne Bieller'
'Michael Bolte'
'Hans-Wolfram Lerner'
'Matthias Wagner'

_publ_section_title
;
 Fourth Generation Scorpionates: Coordination Behavior of a New Class of
 Conformationally Flexible Mixed-Donor (Pyrazol-1-yl)borates
;
_journal_name_full 'Inorganic Chemistry'
_journal_page_first 3540
_journal_page_last 3552
_journal_paper_doi 10.1021/ic100104t
_journal_volume 49
_journal_year 2010
_chemical_formula_sum 'C29 H35 B2 Cl Mg N6 O3'
_chemical_formula_weight 597.01
_chemical_name_systematic ?
_space_group_IT_number 61
_symmetry_cell_setting orthorhombic
_symmetry_space_group_name_Hall '-P 2ac 2ab'
_symmetry_space_group_name_H-M 'P b c a'
_atom_sites_solution_hydrogens geom
_atom_sites_solution_primary direct
_atom_sites_solution_secondary difmap
_audit_creation_method SHELXL-97
_cell_angle_alpha 90.00
_cell_angle_beta 90.00
_cell_angle_gamma 90.00
_cell_formula_units_Z 8
_cell_length_a 18.2423(11)
_cell_length_b 14.5636(8)
_cell_length_c 23.5860(18)
_cell_measurement_reflns_used 14262
_cell_measurement_temperature 173(2)
_cell_measurement_theta_max 25.7
_cell_measurement_theta_min 3.5
_cell_volume 6266.2(7)
_computing_cell_refinement 'X-Area (Stoe & Cie, 2001)'
_computing_data_collection 'X-Area (Stoe & Cie, 2001)'
_computing_data_reduction 'X-Area (Stoe & Cie, 2001)'
_computing_molecular_graphics 'XP in SHELXTL-Plus (Sheldrick, 1991)'
_computing_publication_material SHELXL97
_computing_structure_refinement 'SHELXL97 (Sheldrick, 1997) '
_computing_structure_solution 'SHELXS97 (Sheldrick, 1990) '
_diffrn_ambient_temperature 173(2)
_diffrn_measured_fraction_theta_full 0.997
_diffrn_measured_fraction_theta_max 0.997
_diffrn_measurement_device_type 'STOE IPDS II two-circle-diffractometer'
_diffrn_measurement_method \w
_diffrn_radiation_monochromator graphite
_diffrn_radiation_source 'fine-focus sealed tube'
_diffrn_radiation_type MoK\a
_diffrn_radiation_wavelength 0.71073
_diffrn_reflns_av_R_equivalents 0.0862
_diffrn_reflns_av_sigmaI/netI 0.0668
_diffrn_reflns_limit_h_max 21
_diffrn_reflns_limit_h_min -21
_diffrn_reflns_limit_k_max 16
_diffrn_reflns_limit_k_min -17
_diffrn_reflns_limit_l_max 28
_diffrn_reflns_limit_l_min -24
_diffrn_reflns_number 26575
_diffrn_reflns_theta_full 25.00
_diffrn_reflns_theta_max 25.03
_diffrn_reflns_theta_min 3.47
_diffrn_standards_number 0
_exptl_absorpt_coefficient_mu 0.182
_exptl_absorpt_correction_T_max 0.9576
_exptl_absorpt_correction_T_min 0.9559
_exptl_absorpt_correction_type multi-scan
_exptl_absorpt_process_details 'MULABS (Spek, 2003; Blessing, 1995)'
_exptl_crystal_colour colourless
_exptl_crystal_density_diffrn 1.266
_exptl_crystal_density_method 'not measured'
_exptl_crystal_description block
_exptl_crystal_F_000 2512
_exptl_crystal_size_max 0.25
_exptl_crystal_size_mid 0.25
_exptl_crystal_size_min 0.24
_refine_diff_density_max 0.190
_refine_diff_density_min -0.251
_refine_diff_density_rms 0.047
_refine_ls_extinction_coef 0.0018(2)
_refine_ls_extinction_expression Fc^*^=kFc[1+0.001xFc^2^\l^3^/sin(2\q)]^-1/4^
_refine_ls_extinction_method SHELXL
_refine_ls_goodness_of_fit_ref 0.923
_refine_ls_hydrogen_treatment mixed
_refine_ls_matrix_type full
_refine_ls_number_parameters 380
_refine_ls_number_reflns 5516
_refine_ls_number_restraints 0
_refine_ls_restrained_S_all 0.923
_refine_ls_R_factor_all 0.0748
_refine_ls_R_factor_gt 0.0422
_refine_ls_shift/su_max 0.001
_refine_ls_shift/su_mean 0.000
_refine_ls_structure_factor_coef Fsqd
_refine_ls_weighting_details 'calc w=1/[\s^2^(Fo^2^)+(0.0481P)^2^+0.0000P] where P=(Fo^2^+2Fc^2^)/3'
_refine_ls_weighting_scheme calc
_refine_ls_wR_factor_gt 0.0886
_refine_ls_wR_factor_ref 0.0975
_reflns_number_gt 3726
_reflns_number_total 5516
_reflns_threshold_expression I>2\s(I)
_cod_data_source_file ic100104t_si_002_04.cif
_cod_data_source_block wa800
_cod_depositor_comments
;
The following automatic conversions were performed:

'_symmetry_cell_setting' value 'Orthorhombic' changed to
'orthorhombic' according to the built-in table from CIF Core
dictionary named 'cif_core.dic' version 2.4.1 from 2010-06-29.

Automatic conversion script
Id: cif_fix_values 1646 2011-03-28 12:23:43Z adriana 
;
_cod_database_code 4315244

loop_
_symmetry_equiv_pos_as_xyz
'x, y, z'
'-x+1/2, -y, z+1/2'
'-x, y+1/2, -z+1/2'
'x+1/2, -y+1/2, -z'
'-x, -y, -z'
'x-1/2, y, -z-1/2'
'x, -y-1/2, z-1/2'
'-x-1/2, y-1/2, z'

loop_
_atom_site_label
_atom_site_type_symbol
_atom_site_fract_x
_atom_site_fract_y
_atom_site_fract_z
_atom_site_U_iso_or_equiv
_atom_site_adp_type
_atom_site_occupancy
_atom_site_symmetry_multiplicity
_atom_site_calc_flag
_atom_site_refinement_flags
_atom_site_disorder_assembly
_atom_site_disorder_group
Mg1 Mg 0.61283(4) 0.74825(5) 0.68713(3) 0.01908(17) Uani 1 1 d . . .
Cl1 Cl 0.70280(3) 0.76493(4) 0.76277(2) 0.03098(16) Uani 1 1 d . . .
O1 O 0.52504(7) 0.76055(9) 0.62463(6) 0.0170(3) Uani 1 1 d . . .
B1 B 0.52800(14) 0.84638(17) 0.59146(10) 0.0191(5) Uani 1 1 d . . .
B2 B 0.45226(13) 0.73660(17) 0.64712(10) 0.0195(5) Uani 1 1 d . . .
N11 N 0.56799(10) 0.92091(12) 0.62803(7) 0.0203(4) Uani 1 1 d . . .
N12 N 0.61844(10) 0.89152(12) 0.66692(7) 0.0228(4) Uani 1 1 d . . .
C13 C 0.64619(13) 0.96718(16) 0.69085(10) 0.0283(6) Uani 1 1 d . . .
H13 H 0.6823 0.9673 0.7198 0.034 Uiso 1 1 calc R . .
C14 C 0.61500(13) 1.04555(16) 0.66756(11) 0.0329(6) Uani 1 1 d . . .
H14 H 0.6251 1.1077 0.6771 0.040 Uiso 1 1 calc R . .
C15 C 0.56610(13) 1.01344(15) 0.62758(10) 0.0282(5) Uani 1 1 d . . .
H15 H 0.5362 1.0503 0.6038 0.034 Uiso 1 1 calc R . .
N21 N 0.45214(9) 0.75838(12) 0.71268(7) 0.0186(4) Uani 1 1 d . . .
N22 N 0.51898(9) 0.77155(12) 0.73804(7) 0.0202(4) Uani 1 1 d . . .
C23 C 0.50517(12) 0.79598(15) 0.79164(9) 0.0234(5) Uani 1 1 d . . .
H23 H 0.5417 0.8098 0.8191 0.028 Uiso 1 1 calc R . .
C24 C 0.42961(12) 0.79841(16) 0.80179(9) 0.0264(5) Uani 1 1 d . . .
H24 H 0.4053 0.8135 0.8362 0.032 Uiso 1 1 calc R . .
C25 C 0.39829(12) 0.77404(15) 0.75075(9) 0.0227(5) Uani 1 1 d . . .
H25 H 0.3472 0.7691 0.7436 0.027 Uiso 1 1 calc R . .
N31 N 0.44388(10) 0.87281(12) 0.58812(7) 0.0200(4) Uani 1 1 d . . .
N32 N 0.40225(9) 0.81295(12) 0.61851(7) 0.0203(4) Uani 1 1 d . . .
C33 C 0.33194(12) 0.83970(16) 0.61541(10) 0.0264(5) Uani 1 1 d . . .
H33 H 0.2916 0.8094 0.6327 0.032 Uiso 1 1 calc R . .
C34 C 0.32787(13) 0.91872(16) 0.58293(10) 0.0285(6) Uani 1 1 d . . .
H34 H 0.2852 0.9532 0.5741 0.034 Uiso 1 1 calc R . .
C35 C 0.39944(13) 0.93701(16) 0.56584(9) 0.0269(5) Uani 1 1 d . . .
H35 H 0.4144 0.9866 0.5424 0.032 Uiso 1 1 calc R . .
C41 C 0.56428(13) 0.83880(15) 0.52948(9) 0.0243(5) Uani 1 1 d . . .
C42 C 0.52481(16) 0.80294(18) 0.48363(10) 0.0379(6) Uani 1 1 d . . .
H42 H 0.4749 0.7863 0.4889 0.046 Uiso 1 1 calc R . .
C43 C 0.55666(19) 0.7909(2) 0.43037(11) 0.0536(8) Uani 1 1 d . . .
H43 H 0.5281 0.7673 0.4000 0.064 Uiso 1 1 calc R . .
C44 C 0.6290(2) 0.8129(2) 0.42147(12) 0.0543(9) Uani 1 1 d . . .
H44 H 0.6508 0.8033 0.3854 0.065 Uiso 1 1 calc R . .
C45 C 0.66978(16) 0.84914(18) 0.46560(12) 0.0446(8) Uani 1 1 d . . .
H45 H 0.7198 0.8647 0.4598 0.053 Uiso 1 1 calc R . .
C46 C 0.63748(14) 0.86296(17) 0.51877(10) 0.0312(6) Uani 1 1 d . . .
H46 H 0.6658 0.8894 0.5484 0.037 Uiso 1 1 calc R . .
C51 C 0.42439(12) 0.63500(15) 0.63077(9) 0.0218(5) Uani 1 1 d . . .
C52 C 0.45002(16) 0.59402(19) 0.58139(12) 0.0490(8) Uani 1 1 d . . .
H52 H 0.4841 0.6264 0.5584 0.059 Uiso 1 1 calc R . .
C53 C 0.42732(18) 0.5071(2) 0.56465(14) 0.0657(11) Uani 1 1 d . . .
H53 H 0.4454 0.4815 0.5303 0.079 Uiso 1 1 calc R . .
C54 C 0.37877(14) 0.45765(18) 0.59749(13) 0.0423(7) Uani 1 1 d . . .
H54 H 0.3637 0.3979 0.5863 0.051 Uiso 1 1 calc R . .
C55 C 0.35270(14) 0.49592(18) 0.64629(11) 0.0379(6) Uani 1 1 d . . .
H55 H 0.3192 0.4627 0.6693 0.046 Uiso 1 1 calc R . .
C56 C 0.37505(14) 0.58358(17) 0.66248(10) 0.0338(6) Uani 1 1 d . . .
H56 H 0.3558 0.6091 0.6964 0.041 Uiso 1 1 calc R . .
O61 O 0.68150(8) 0.71046(11) 0.61935(6) 0.0279(4) Uani 1 1 d . . .
C62 C 0.66441(15) 0.64130(18) 0.57672(10) 0.0364(6) Uani 1 1 d . . .
H62A H 0.6395 0.6694 0.5437 0.044 Uiso 1 1 calc R . .
H62B H 0.6325 0.5928 0.5927 0.044 Uiso 1 1 calc R . .
C63 C 0.73817(17) 0.6022(2) 0.55977(12) 0.0536(9) Uani 1 1 d . . .
H63A H 0.7367 0.5759 0.5211 0.064 Uiso 1 1 calc R . .
H63B H 0.7547 0.5546 0.5868 0.064 Uiso 1 1 calc R . .
C64 C 0.78692(16) 0.6865(2) 0.56218(13) 0.0557(9) Uani 1 1 d . . .
H64A H 0.7822 0.7237 0.5273 0.067 Uiso 1 1 calc R . .
H64B H 0.8390 0.6692 0.5675 0.067 Uiso 1 1 calc R . .
C65 C 0.75760(13) 0.7381(2) 0.61360(11) 0.0416(7) Uani 1 1 d . . .
H65A H 0.7857 0.7216 0.6480 0.050 Uiso 1 1 calc R . .
H65B H 0.7612 0.8052 0.6077 0.050 Uiso 1 1 calc R . .
O71 O 0.60375(8) 0.60342(10) 0.70203(7) 0.0268(4) Uani 1 1 d . . .
C72 C 0.66947(14) 0.54761(17) 0.70783(11) 0.0338(6) Uani 1 1 d . . .
H72A H 0.7139 0.5849 0.7006 0.041 Uiso 1 1 calc R . .
H72B H 0.6686 0.4957 0.6807 0.041 Uiso 1 1 calc R . .
C73 C 0.66871(13) 0.51265(17) 0.76862(11) 0.0333(6) Uani 1 1 d . . .
H73A H 0.6992 0.5520 0.7934 0.040 Uiso 1 1 calc R . .
H73B H 0.6871 0.4488 0.7707 0.040 Uiso 1 1 calc R . .
C74 C 0.58746(13) 0.51762(18) 0.78598(10) 0.0335(6) Uani 1 1 d . . .
H74A H 0.5688 0.4561 0.7965 0.040 Uiso 1 1 calc R . .
H74B H 0.5807 0.5596 0.8186 0.040 Uiso 1 1 calc R . .
C75 C 0.54825(13) 0.55383(16) 0.73395(11) 0.0322(6) Uani 1 1 d . . .
H75A H 0.5280 0.5027 0.7112 0.039 Uiso 1 1 calc R . .
H75B H 0.5077 0.5953 0.7449 0.039 Uiso 1 1 calc R . .

loop_
_atom_site_aniso_label
_atom_site_aniso_U_11
_atom_site_aniso_U_22
_atom_site_aniso_U_33
_atom_site_aniso_U_23
_atom_site_aniso_U_13
_atom_site_aniso_U_12
Mg1 0.0150(3) 0.0221(4) 0.0202(4) 0.0034(3) 0.0000(3) 0.0011(3)
Cl1 0.0198(3) 0.0431(4) 0.0301(3) 0.0036(3) -0.0063(2) -0.0020(3)
O1 0.0162(7) 0.0163(8) 0.0183(7) 0.0016(6) -0.0002(6) 0.0006(6)
B1 0.0204(13) 0.0189(13) 0.0181(13) 0.0026(10) -0.0037(10) 0.0021(10)
B2 0.0168(12) 0.0228(13) 0.0190(12) 0.0027(10) -0.0024(9) 0.0019(11)
N11 0.0220(10) 0.0192(10) 0.0196(10) 0.0026(8) 0.0011(8) 0.0004(8)
N12 0.0217(10) 0.0256(10) 0.0211(10) 0.0013(8) -0.0026(8) -0.0026(8)
C13 0.0278(13) 0.0297(13) 0.0274(13) -0.0022(10) -0.0013(10) -0.0115(11)
C14 0.0370(14) 0.0200(12) 0.0417(15) -0.0045(11) 0.0044(12) -0.0101(11)
C15 0.0306(13) 0.0192(12) 0.0349(14) 0.0044(10) 0.0025(10) -0.0011(10)
N21 0.0166(9) 0.0180(9) 0.0211(10) -0.0002(8) -0.0027(7) -0.0005(8)
N22 0.0170(9) 0.0246(10) 0.0191(9) 0.0021(8) -0.0036(7) -0.0016(8)
C23 0.0256(12) 0.0268(13) 0.0179(11) 0.0012(10) -0.0022(9) -0.0032(10)
C24 0.0279(13) 0.0309(13) 0.0206(12) -0.0002(10) 0.0076(10) -0.0007(11)
C25 0.0171(11) 0.0249(12) 0.0262(12) 0.0028(9) 0.0051(9) -0.0004(9)
N31 0.0213(10) 0.0197(10) 0.0189(9) 0.0020(8) -0.0006(8) 0.0022(8)
N32 0.0178(9) 0.0216(10) 0.0213(10) 0.0012(8) -0.0036(8) -0.0002(8)
C33 0.0175(11) 0.0356(14) 0.0262(13) -0.0018(11) -0.0051(10) 0.0027(10)
C34 0.0245(12) 0.0345(14) 0.0264(13) 0.0005(11) -0.0070(10) 0.0106(11)
C35 0.0310(13) 0.0275(13) 0.0222(12) 0.0040(10) -0.0033(10) 0.0058(10)
C41 0.0315(13) 0.0204(12) 0.0209(12) 0.0031(9) 0.0014(10) 0.0081(10)
C42 0.0484(17) 0.0406(16) 0.0248(14) -0.0051(11) -0.0011(12) 0.0111(13)
C43 0.077(2) 0.0590(19) 0.0247(15) -0.0121(14) -0.0030(15) 0.0206(18)
C44 0.091(3) 0.0478(19) 0.0242(15) 0.0067(13) 0.0210(16) 0.0347(18)
C45 0.0510(17) 0.0397(16) 0.0430(17) 0.0199(14) 0.0276(14) 0.0210(14)
C46 0.0378(15) 0.0300(13) 0.0257(13) 0.0103(11) 0.0096(11) 0.0087(11)
C51 0.0180(11) 0.0221(11) 0.0253(12) -0.0009(9) -0.0045(9) 0.0009(10)
C52 0.0555(19) 0.0384(16) 0.0531(19) -0.0192(14) 0.0272(15) -0.0215(14)
C53 0.070(2) 0.0508(19) 0.076(2) -0.0406(18) 0.0402(19) -0.0266(17)
C54 0.0375(16) 0.0275(14) 0.0620(19) -0.0137(13) 0.0049(14) -0.0109(12)
C55 0.0383(15) 0.0352(15) 0.0403(16) -0.0008(12) -0.0004(12) -0.0179(12)
C56 0.0385(15) 0.0344(14) 0.0285(13) -0.0082(11) 0.0044(11) -0.0123(12)
O61 0.0211(8) 0.0344(9) 0.0282(9) -0.0002(7) 0.0052(7) 0.0030(7)
C62 0.0457(16) 0.0369(15) 0.0265(14) -0.0035(11) 0.0015(12) 0.0090(13)
C63 0.063(2) 0.064(2) 0.0336(16) -0.0040(15) 0.0088(15) 0.0317(18)
C64 0.0398(17) 0.081(2) 0.0458(18) 0.0181(16) 0.0185(14) 0.0241(17)
C65 0.0224(13) 0.0525(18) 0.0500(16) 0.0135(14) 0.0095(11) 0.0030(12)
O71 0.0223(8) 0.0247(8) 0.0335(9) 0.0098(7) 0.0008(7) 0.0038(7)
C72 0.0283(13) 0.0303(13) 0.0427(15) 0.0101(12) 0.0047(11) 0.0119(11)
C73 0.0314(13) 0.0297(14) 0.0386(15) 0.0118(11) -0.0043(11) 0.0052(11)
C74 0.0330(15) 0.0351(14) 0.0323(14) 0.0087(11) 0.0034(11) 0.0056(11)
C75 0.0268(13) 0.0248(13) 0.0450(15) 0.0089(11) 0.0031(11) -0.0025(11)

loop_
_atom_type_symbol
_atom_type_description
_atom_type_scat_dispersion_real
_atom_type_scat_dispersion_imag
_atom_type_scat_source
C C 0.0033 0.0016 'International Tables Vol C Tables 4.2.6.8 and 6.1.1.4'
H H 0.0000 0.0000 'International Tables Vol C Tables 4.2.6.8 and 6.1.1.4'
B B 0.0013 0.0007 'International Tables Vol C Tables 4.2.6.8 and 6.1.1.4'
Cl Cl 0.1484 0.1585 'International Tables Vol C Tables 4.2.6.8 and 6.1.1.4'
Mg Mg 0.0486 0.0363 'International Tables Vol C Tables 4.2.6.8 and 6.1.1.4'
N N 0.0061 0.0033 'International Tables Vol C Tables 4.2.6.8 and 6.1.1.4'
O O 0.0106 0.0060 'International Tables Vol C Tables 4.2.6.8 and 6.1.1.4'

loop_
_geom_angle_atom_site_label_1
_geom_angle_atom_site_label_2
_geom_angle_atom_site_label_3
_geom_angle
_geom_angle_site_symmetry_1
_geom_angle_site_symmetry_3
_geom_angle_publ_flag
O61 Mg1 N22 162.48(7) . . ?
O61 Mg1 N12 93.28(7) . . ?
N22 Mg1 N12 90.50(7) . . ?
O61 Mg1 O71 85.02(6) . . ?
N22 Mg1 O71 90.13(7) . . ?
N12 Mg1 O71 176.21(7) . . ?
O61 Mg1 O1 86.86(6) . . ?
N22 Mg1 O1 77.10(6) . . ?
N12 Mg1 O1 78.76(6) . . ?
O71 Mg1 O1 97.74(6) . . ?
O61 Mg1 Cl1 100.45(5) . . ?
N22 Mg1 Cl1 96.51(5) . . ?
N12 Mg1 Cl1 91.92(5) . . ?
O71 Mg1 Cl1 91.72(5) . . ?
O1 Mg1 Cl1 168.54(5) . . ?
B2 O1 B1 115.14(16) . . ?
B2 O1 Mg1 113.50(12) . . ?
B1 O1 Mg1 113.61(12) . . ?
O1 B1 N11 108.18(17) . . ?
O1 B1 N31 101.34(17) . . ?
N11 B1 N31 108.07(17) . . ?
O1 B1 C41 116.02(18) . . ?
N11 B1 C41 110.88(18) . . ?
N31 B1 C41 111.72(18) . . ?
O1 B2 N21 107.86(17) . . ?
O1 B2 N32 101.48(16) . . ?
N21 B2 N32 105.94(17) . . ?
O1 B2 C51 114.58(18) . . ?
N21 B2 C51 114.74(18) . . ?
N32 B2 C51 111.10(17) . . ?
C15 N11 N12 109.59(18) . . ?
C15 N11 B1 132.56(18) . . ?
N12 N11 B1 117.75(16) . . ?
C13 N12 N11 106.25(18) . . ?
C13 N12 Mg1 136.60(15) . . ?
N11 N12 Mg1 114.94(13) . . ?
N12 C13 C14 110.8(2) . . ?
N12 C13 H13 124.6 . . ?
C14 C13 H13 124.6 . . ?
C15 C14 C13 104.9(2) . . ?
C15 C14 H14 127.6 . . ?
C13 C14 H14 127.6 . . ?
N11 C15 C14 108.5(2) . . ?
N11 C15 H15 125.8 . . ?
C14 C15 H15 125.8 . . ?
C25 N21 N22 109.47(16) . . ?
C25 N21 B2 133.34(18) . . ?
N22 N21 B2 117.01(16) . . ?
C23 N22 N21 106.38(17) . . ?
C23 N22 Mg1 136.94(15) . . ?
N21 N22 Mg1 116.67(12) . . ?
N22 C23 C24 110.73(19) . . ?
N22 C23 H23 124.6 . . ?
C24 C23 H23 124.6 . . ?
C25 C24 C23 104.61(19) . . ?
C25 C24 H24 127.7 . . ?
C23 C24 H24 127.7 . . ?
N21 C25 C24 108.82(19) . . ?
N21 C25 H25 125.6 . . ?
C24 C25 H25 125.6 . . ?
C35 N31 N32 108.36(17) . . ?
C35 N31 B1 140.58(19) . . ?
N32 N31 B1 111.03(16) . . ?
C33 N32 N31 108.58(17) . . ?
C33 N32 B2 140.79(19) . . ?
N31 N32 B2 110.60(16) . . ?
N32 C33 C34 108.8(2) . . ?
N32 C33 H33 125.6 . . ?
C34 C33 H33 125.6 . . ?
C33 C34 C35 105.6(2) . . ?
C33 C34 H34 127.2 . . ?
C35 C34 H34 127.2 . . ?
N31 C35 C34 108.6(2) . . ?
N31 C35 H35 125.7 . . ?
C34 C35 H35 125.7 . . ?
C42 C41 C46 116.3(2) . . ?
C42 C41 B1 121.1(2) . . ?
C46 C41 B1 122.5(2) . . ?
C43 C42 C41 121.9(3) . . ?
C43 C42 H42 119.1 . . ?
C41 C42 H42 119.1 . . ?
C44 C43 C42 120.5(3) . . ?
C44 C43 H43 119.7 . . ?
C42 C43 H43 119.7 . . ?
C43 C44 C45 119.4(3) . . ?
C43 C44 H44 120.3 . . ?
C45 C44 H44 120.3 . . ?
C44 C45 C46 120.1(3) . . ?
C44 C45 H45 119.9 . . ?
C46 C45 H45 119.9 . . ?
C45 C46 C41 121.7(3) . . ?
C45 C46 H46 119.2 . . ?
C41 C46 H46 119.2 . . ?
C56 C51 C52 116.0(2) . . ?
C56 C51 B2 124.8(2) . . ?
C52 C51 B2 119.3(2) . . ?
C53 C52 C51 122.0(2) . . ?
C53 C52 H52 119.0 . . ?
C51 C52 H52 119.0 . . ?
C54 C53 C52 120.5(3) . . ?
C54 C53 H53 119.8 . . ?
C52 C53 H53 119.8 . . ?
C55 C54 C53 119.0(2) . . ?
C55 C54 H54 120.5 . . ?
C53 C54 H54 120.5 . . ?
C54 C55 C56 120.2(2) . . ?
C54 C55 H55 119.9 . . ?
C56 C55 H55 119.9 . . ?
C51 C56 C55 122.4(2) . . ?
C51 C56 H56 118.8 . . ?
C55 C56 H56 118.8 . . ?
C65 O61 C62 109.38(18) . . ?
C65 O61 Mg1 124.59(15) . . ?
C62 O61 Mg1 125.30(14) . . ?
O61 C62 C63 104.6(2) . . ?
O61 C62 H62A 110.8 . . ?
C63 C62 H62A 110.8 . . ?
O61 C62 H62B 110.8 . . ?
C63 C62 H62B 110.8 . . ?
H62A C62 H62B 108.9 . . ?
C62 C63 C64 102.0(2) . . ?
C62 C63 H63A 111.4 . . ?
C64 C63 H63A 111.4 . . ?
C62 C63 H63B 111.4 . . ?
C64 C63 H63B 111.4 . . ?
H63A C63 H63B 109.2 . . ?
C63 C64 C65 102.9(2) . . ?
C63 C64 H64A 111.2 . . ?
C65 C64 H64A 111.2 . . ?
C63 C64 H64B 111.2 . . ?
C65 C64 H64B 111.2 . . ?
H64A C64 H64B 109.1 . . ?
O61 C65 C64 105.9(2) . . ?
O61 C65 H65A 110.6 . . ?
C64 C65 H65A 110.6 . . ?
O61 C65 H65B 110.6 . . ?
C64 C65 H65B 110.6 . . ?
H65A C65 H65B 108.7 . . ?
C75 O71 C72 104.34(16) . . ?
C75 O71 Mg1 128.84(13) . . ?
C72 O71 Mg1 120.08(14) . . ?
O71 C72 C73 105.55(19) . . ?
O71 C72 H72A 110.6 . . ?
C73 C72 H72A 110.6 . . ?
O71 C72 H72B 110.6 . . ?
C73 C72 H72B 110.6 . . ?
H72A C72 H72B 108.8 . . ?
C72 C73 C74 104.11(19) . . ?
C72 C73 H73A 110.9 . . ?
C74 C73 H73A 110.9 . . ?
C72 C73 H73B 110.9 . . ?
C74 C73 H73B 110.9 . . ?
H73A C73 H73B 109.0 . . ?
C75 C74 C73 104.80(19) . . ?
C75 C74 H74A 110.8 . . ?
C73 C74 H74A 110.8 . . ?
C75 C74 H74B 110.8 . . ?
C73 C74 H74B 110.8 . . ?
H74A C74 H74B 108.9 . . ?
O71 C75 C74 105.28(18) . . ?
O71 C75 H75A 110.7 . . ?
C74 C75 H75A 110.7 . . ?
O71 C75 H75B 110.7 . . ?
C74 C75 H75B 110.7 . . ?
H75A C75 H75B 108.8 . . ?

loop_
_geom_bond_atom_site_label_1
_geom_bond_atom_site_label_2
_geom_bond_distance
_geom_bond_site_symmetry_2
_geom_bond_publ_flag
Mg1 O61 2.1042(16) . ?
Mg1 N22 2.1185(19) . ?
Mg1 N12 2.143(2) . ?
Mg1 O71 2.1447(17) . ?
Mg1 O1 2.1839(15) . ?
Mg1 Cl1 2.4365(9) . ?
O1 B2 1.472(3) . ?
O1 B1 1.476(3) . ?
B1 N11 1.567(3) . ?
B1 N31 1.584(3) . ?
B1 C41 1.609(3) . ?
B2 N21 1.579(3) . ?
B2 N32 1.589(3) . ?
B2 C51 1.611(3) . ?
N11 C15 1.348(3) . ?
N11 N12 1.368(2) . ?
N12 C13 1.337(3) . ?
C13 C14 1.389(3) . ?
C13 H13 0.9500 . ?
C14 C15 1.380(3) . ?
C14 H14 0.9500 . ?
C15 H15 0.9500 . ?
N21 C25 1.350(3) . ?
N21 N22 1.371(2) . ?
N22 C23 1.337(3) . ?
C23 C24 1.400(3) . ?
C23 H23 0.9500 . ?
C24 C25 1.379(3) . ?
C24 H24 0.9500 . ?
C25 H25 0.9500 . ?
N31 C35 1.344(3) . ?
N31 N32 1.360(2) . ?
N32 C33 1.342(3) . ?
C33 C34 1.384(3) . ?
C33 H33 0.9500 . ?
C34 C35 1.392(3) . ?
C34 H34 0.9500 . ?
C35 H35 0.9500 . ?
C41 C42 1.400(3) . ?
C41 C46 1.404(3) . ?
C42 C43 1.395(4) . ?
C42 H42 0.9500 . ?
C43 C44 1.374(4) . ?
C43 H43 0.9500 . ?
C44 C45 1.384(4) . ?
C44 H44 0.9500 . ?
C45 C46 1.400(3) . ?
C45 H45 0.9500 . ?
C46 H46 0.9500 . ?
C51 C56 1.389(3) . ?
C51 C52 1.390(3) . ?
C52 C53 1.389(4) . ?
C52 H52 0.9500 . ?
C53 C54 1.380(4) . ?
C53 H53 0.9500 . ?
C54 C55 1.364(4) . ?
C54 H54 0.9500 . ?
C55 C56 1.393(3) . ?
C55 H55 0.9500 . ?
C56 H56 0.9500 . ?
O61 C65 1.452(3) . ?
O61 C62 1.457(3) . ?
C62 C63 1.514(4) . ?
C62 H62A 0.9900 . ?
C62 H62B 0.9900 . ?
C63 C64 1.516(4) . ?
C63 H63A 0.9900 . ?
C63 H63B 0.9900 . ?
C64 C65 1.524(4) . ?
C64 H64A 0.9900 . ?
C64 H64B 0.9900 . ?
C65 H65A 0.9900 . ?
C65 H65B 0.9900 . ?
O71 C75 1.454(3) . ?
O71 C72 1.455(3) . ?
C72 C73 1.522(3) . ?
C72 H72A 0.9900 . ?
C72 H72B 0.9900 . ?
C73 C74 1.539(3) . ?
C73 H73A 0.9900 . ?
C73 H73B 0.9900 . ?
C74 C75 1.515(3) . ?
C74 H74A 0.9900 . ?
C74 H74B 0.9900 . ?
C75 H75A 0.9900 . ?
C75 H75B 0.9900 . ?

loop_
_geom_torsion_atom_site_label_1
_geom_torsion_atom_site_label_2
_geom_torsion_atom_site_label_3
_geom_torsion_atom_site_label_4
_geom_torsion
_geom_torsion_site_symmetry_1
_geom_torsion_site_symmetry_2
_geom_torsion_site_symmetry_3
_geom_torsion_site_symmetry_4
_geom_torsion_publ_flag
O61 Mg1 O1 B2 147.33(14) . . . . ?
N22 Mg1 O1 B2 -25.56(14) . . . . ?
N12 Mg1 O1 B2 -118.69(14) . . . . ?
O71 Mg1 O1 B2 62.79(14) . . . . ?
Cl1 Mg1 O1 B2 -82.6(3) . . . . ?
O61 Mg1 O1 B1 -78.58(14) . . . . ?
N22 Mg1 O1 B1 108.52(14) . . . . ?
N12 Mg1 O1 B1 15.40(14) . . . . ?
O71 Mg1 O1 B1 -163.13(13) . . . . ?
Cl1 Mg1 O1 B1 51.5(3) . . . . ?
B2 O1 B1 N11 107.13(19) . . . . ?
Mg1 O1 B1 N11 -26.2(2) . . . . ?
B2 O1 B1 N31 -6.4(2) . . . . ?
Mg1 O1 B1 N31 -139.69(12) . . . . ?
B2 O1 B1 C41 -127.6(2) . . . . ?
Mg1 O1 B1 C41 99.11(18) . . . . ?
B1 O1 B2 N21 -104.71(19) . . . . ?
Mg1 O1 B2 N21 28.64(19) . . . . ?
B1 O1 B2 N32 6.4(2) . . . . ?
Mg1 O1 B2 N32 139.74(12) . . . . ?
B1 O1 B2 C51 126.16(19) . . . . ?
Mg1 O1 B2 C51 -100.48(17) . . . . ?
O1 B1 N11 C15 -155.9(2) . . . . ?
N31 B1 N11 C15 -47.0(3) . . . . ?
C41 B1 N11 C15 75.8(3) . . . . ?
O1 B1 N11 N12 28.2(2) . . . . ?
N31 B1 N11 N12 137.13(17) . . . . ?
C41 B1 N11 N12 -100.1(2) . . . . ?
C15 N11 N12 C13 1.1(2) . . . . ?
B1 N11 N12 C13 177.92(18) . . . . ?
C15 N11 N12 Mg1 167.07(14) . . . . ?
B1 N11 N12 Mg1 -16.1(2) . . . . ?
O61 Mg1 N12 C13 -113.1(2) . . . . ?
N22 Mg1 N12 C13 84.0(2) . . . . ?
O71 Mg1 N12 C13 -176.5(10) . . . . ?
O1 Mg1 N12 C13 160.8(2) . . . . ?
Cl1 Mg1 N12 C13 -12.5(2) . . . . ?
O61 Mg1 N12 N11 86.75(14) . . . . ?
N22 Mg1 N12 N11 -76.13(14) . . . . ?
O71 Mg1 N12 N11 23.4(12) . . . . ?
O1 Mg1 N12 N11 0.61(13) . . . . ?
Cl1 Mg1 N12 N11 -172.66(13) . . . . ?
N11 N12 C13 C14 -0.7(3) . . . . ?
Mg1 N12 C13 C14 -161.95(18) . . . . ?
N12 C13 C14 C15 0.0(3) . . . . ?
N12 N11 C15 C14 -1.2(3) . . . . ?
B1 N11 C15 C14 -177.3(2) . . . . ?
C13 C14 C15 N11 0.7(3) . . . . ?
O1 B2 N21 C25 158.8(2) . . . . ?
N32 B2 N21 C25 50.8(3) . . . . ?
C51 B2 N21 C25 -72.1(3) . . . . ?
O1 B2 N21 N22 -15.5(2) . . . . ?
N32 B2 N21 N22 -123.52(18) . . . . ?
C51 B2 N21 N22 113.5(2) . . . . ?
C25 N21 N22 C23 -0.5(2) . . . . ?
B2 N21 N22 C23 175.16(17) . . . . ?
C25 N21 N22 Mg1 178.75(13) . . . . ?
B2 N21 N22 Mg1 -5.6(2) . . . . ?
O61 Mg1 N22 C23 171.3(2) . . . . ?
N12 Mg1 N22 C23 -86.1(2) . . . . ?
O71 Mg1 N22 C23 97.6(2) . . . . ?
O1 Mg1 N22 C23 -164.5(2) . . . . ?
Cl1 Mg1 N22 C23 5.9(2) . . . . ?
O61 Mg1 N22 N21 -7.6(3) . . . . ?
N12 Mg1 N22 N21 94.99(14) . . . . ?
O71 Mg1 N22 N21 -81.27(14) . . . . ?
O1 Mg1 N22 N21 16.65(13) . . . . ?
Cl1 Mg1 N22 N21 -173.02(13) . . . . ?
N21 N22 C23 C24 0.4(2) . . . . ?
Mg1 N22 C23 C24 -178.60(16) . . . . ?
N22 C23 C24 C25 -0.1(3) . . . . ?
N22 N21 C25 C24 0.4(2) . . . . ?
B2 N21 C25 C24 -174.2(2) . . . . ?
C23 C24 C25 N21 -0.2(2) . . . . ?
O1 B1 N31 C35 -178.3(2) . . . . ?
N11 B1 N31 C35 68.1(3) . . . . ?
C41 B1 N31 C35 -54.2(3) . . . . ?
O1 B1 N31 N32 3.7(2) . . . . ?
N11 B1 N31 N32 -109.93(18) . . . . ?
C41 B1 N31 N32 127.83(18) . . . . ?
C35 N31 N32 C33 -0.2(2) . . . . ?
B1 N31 N32 C33 178.51(18) . . . . ?
C35 N31 N32 B2 -178.68(17) . . . . ?
B1 N31 N32 B2 0.0(2) . . . . ?
O1 B2 N32 C33 178.6(2) . . . . ?
N21 B2 N32 C33 -68.9(3) . . . . ?
C51 B2 N32 C33 56.3(3) . . . . ?
O1 B2 N32 N31 -3.7(2) . . . . ?
N21 B2 N32 N31 108.90(18) . . . . ?
C51 B2 N32 N31 -125.88(18) . . . . ?
N31 N32 C33 C34 -0.6(2) . . . . ?
B2 N32 C33 C34 177.2(2) . . . . ?
N32 C33 C34 C35 1.1(3) . . . . ?
N32 N31 C35 C34 0.8(2) . . . . ?
B1 N31 C35 C34 -177.2(2) . . . . ?
C33 C34 C35 N31 -1.1(3) . . . . ?
O1 B1 C41 C42 78.6(3) . . . . ?
N11 B1 C41 C42 -157.5(2) . . . . ?
N31 B1 C41 C42 -36.8(3) . . . . ?
O1 B1 C41 C46 -98.1(3) . . . . ?
N11 B1 C41 C46 25.8(3) . . . . ?
N31 B1 C41 C46 146.4(2) . . . . ?
C46 C41 C42 C43 0.7(4) . . . . ?
B1 C41 C42 C43 -176.2(2) . . . . ?
C41 C42 C43 C44 1.0(4) . . . . ?
C42 C43 C44 C45 -1.4(4) . . . . ?
C43 C44 C45 C46 0.1(4) . . . . ?
C44 C45 C46 C41 1.6(4) . . . . ?
C42 C41 C46 C45 -2.0(3) . . . . ?
B1 C41 C46 C45 174.9(2) . . . . ?
O1 B2 C51 C56 153.6(2) . . . . ?
N21 B2 C51 C56 28.0(3) . . . . ?
N32 B2 C51 C56 -92.1(3) . . . . ?
O1 B2 C51 C52 -27.0(3) . . . . ?
N21 B2 C51 C52 -152.6(2) . . . . ?
N32 B2 C51 C52 87.3(3) . . . . ?
C56 C51 C52 C53 0.3(4) . . . . ?
B2 C51 C52 C53 -179.2(3) . . . . ?
C51 C52 C53 C54 -1.0(5) . . . . ?
C52 C53 C54 C55 0.8(5) . . . . ?
C53 C54 C55 C56 -0.1(4) . . . . ?
C52 C51 C56 C55 0.4(4) . . . . ?
B2 C51 C56 C55 179.9(2) . . . . ?
C54 C55 C56 C51 -0.6(4) . . . . ?
N22 Mg1 O61 C65 165.5(2) . . . . ?
N12 Mg1 O61 C65 63.32(18) . . . . ?
O71 Mg1 O61 C65 -120.08(18) . . . . ?
O1 Mg1 O61 C65 141.86(18) . . . . ?
Cl1 Mg1 O61 C65 -29.25(18) . . . . ?
N22 Mg1 O61 C62 -25.4(3) . . . . ?
N12 Mg1 O61 C62 -127.57(17) . . . . ?
O71 Mg1 O61 C62 49.03(17) . . . . ?
O1 Mg1 O61 C62 -49.03(17) . . . . ?
Cl1 Mg1 O61 C62 139.87(16) . . . . ?
C65 O61 C62 C63 20.8(3) . . . . ?
Mg1 O61 C62 C63 -149.73(17) . . . . ?
O61 C62 C63 C64 -36.3(3) . . . . ?
C62 C63 C64 C65 37.8(3) . . . . ?
C62 O61 C65 C64 3.4(3) . . . . ?
Mg1 O61 C65 C64 173.98(16) . . . . ?
C63 C64 C65 O61 -26.0(3) . . . . ?
O61 Mg1 O71 C75 -160.74(18) . . . . ?
N22 Mg1 O71 C75 2.40(18) . . . . ?
N12 Mg1 O71 C75 -97.1(11) . . . . ?
O1 Mg1 O71 C75 -74.60(18) . . . . ?
Cl1 Mg1 O71 C75 98.92(18) . . . . ?
O61 Mg1 O71 C72 52.75(16) . . . . ?
N22 Mg1 O71 C72 -144.11(16) . . . . ?
N12 Mg1 O71 C72 116.4(11) . . . . ?
O1 Mg1 O71 C72 138.89(15) . . . . ?
Cl1 Mg1 O71 C72 -47.59(16) . . . . ?
C75 O71 C72 C73 -38.8(2) . . . . ?
Mg1 O71 C72 C73 114.82(17) . . . . ?
O71 C72 C73 C74 23.0(3) . . . . ?
C72 C73 C74 C75 0.6(3) . . . . ?
C72 O71 C75 C74 39.1(2) . . . . ?
Mg1 O71 C75 C74 -111.34(19) . . . . ?
C73 C74 C75 O71 -24.0(3) . . . . ?
